data_4508377
loop_
_publ_author_name
'Frasco, Daniel A.'
'Lilly, Cassandra P.'
'Boyle, Paul D.'
'Ison, Elon A.'

_publ_section_title
;
 Cp*IrIII-Catalyzed Oxidative Coupling of Benzoic Acids with Alkynes
;
_journal_issue 10
_journal_name_full 'ACS Catalysis'
_journal_page_first 2421
_journal_paper_doi 10.1021/cs400656q
_journal_volume 3
_journal_year 2013
_chemical_formula_sum 'C19 H24 Ir N O5 S'
_chemical_formula_weight 570.65
_chemical_name_systematic
; 
 ? 
;
_space_group_IT_number 14
_symmetry_cell_setting monoclinic
_symmetry_space_group_name_Hall '-P 2ybc'
_symmetry_space_group_name_H-M 'P 1 21/c 1'
_atom_sites_solution_hydrogens geom
_atom_sites_solution_primary direct
_atom_sites_solution_secondary difmap
_audit_creation_method SHELXL-97
_cell_angle_alpha 90.00
_cell_angle_beta 103.277(7)
_cell_angle_gamma 90.00
_cell_formula_units_Z 4
_cell_length_a 8.2462(13)
_cell_length_b 14.311(2)
_cell_length_c 16.825(2)
_cell_measurement_reflns_used 9851
_cell_measurement_temperature 110
_cell_measurement_theta_max 39.67
_cell_measurement_theta_min 3.43
_cell_volume 1932.5(5)
_computing_cell_refinement SAINT
_computing_data_collection Apex2
_computing_data_reduction SAINT
_computing_molecular_graphics NRCVAX
_computing_publication_material cif2tables.py
_computing_structure_refinement XL
_computing_structure_solution XS
_diffrn_ambient_temperature 110
_diffrn_measured_fraction_theta_full 0.996
_diffrn_measured_fraction_theta_max 0.860
_diffrn_measurement_device_type 'Bruker-Nonius Kappa Axis X8 Apex2'
_diffrn_measurement_method 'omega and phi scans'
_diffrn_radiation_monochromator graphite
_diffrn_radiation_source 'fine-focus sealed tube'
_diffrn_radiation_type MoK\a
_diffrn_radiation_wavelength 0.71073
_diffrn_reflns_av_R_equivalents 0.0294
_diffrn_reflns_av_sigmaI/netI 0.0203
_diffrn_reflns_limit_h_max 13
_diffrn_reflns_limit_h_min -14
_diffrn_reflns_limit_k_max 23
_diffrn_reflns_limit_k_min -24
_diffrn_reflns_limit_l_max 29
_diffrn_reflns_limit_l_min -29
_diffrn_reflns_number 81348
_diffrn_reflns_theta_full 36.82
_diffrn_reflns_theta_max 40.17
_diffrn_reflns_theta_min 1.89
_exptl_absorpt_coefficient_mu 7.047
_exptl_absorpt_correction_T_max 0.4281
_exptl_absorpt_correction_T_min 0.2687
_exptl_absorpt_correction_type multi-scan
_exptl_absorpt_process_details SADABS
_exptl_crystal_colour yellow
_exptl_crystal_density_diffrn 1.961
_exptl_crystal_density_method 'not measured'
_exptl_crystal_description prism
_exptl_crystal_F_000 1112
_exptl_crystal_size_max 0.25
_exptl_crystal_size_mid 0.23
_exptl_crystal_size_min 0.14
_refine_diff_density_max 1.171
_refine_diff_density_min -0.895
_refine_diff_density_rms 0.110
_refine_ls_extinction_method none
_refine_ls_goodness_of_fit_ref 1.027
_refine_ls_hydrogen_treatment constr
_refine_ls_matrix_type full
_refine_ls_number_parameters 251
_refine_ls_number_reflns 10399
_refine_ls_number_restraints 0
_refine_ls_restrained_S_all 1.027
_refine_ls_R_factor_all 0.0214
_refine_ls_R_factor_gt 0.0168
_refine_ls_shift/su_max 0.004
_refine_ls_shift/su_mean 0.000
_refine_ls_structure_factor_coef Fsqd
_refine_ls_weighting_details 'calc w=1/[\s^2^(Fo^2^)+(0.0118P)^2^+1.0702P] where P=(Fo^2^+2Fc^2^)/3'
_refine_ls_weighting_scheme calc
_refine_ls_wR_factor_gt 0.0322
_refine_ls_wR_factor_ref 0.0331
_reflns_number_gt 9316
_reflns_number_total 10399
_reflns_threshold_expression >2sigma(I)
_cod_data_source_file cs400656q_si_003.cif
_cod_data_source_block x12202
_cod_original_sg_symbol_H-M 'P 21/c'
_cod_database_code 4508377

loop_
_symmetry_equiv_pos_as_xyz
'x, y, z'
'-x, y+1/2, -z+1/2'
'-x, -y, -z'
'x, -y-1/2, z-1/2'

loop_
_atom_site_label
_atom_site_type_symbol
_atom_site_fract_x
_atom_site_fract_y
_atom_site_fract_z
_atom_site_U_iso_or_equiv
_atom_site_adp_type
_atom_site_occupancy
_atom_site_symmetry_multiplicity
_atom_site_calc_flag
_atom_site_refinement_flags
Ir1 Ir 0.306770(5) 0.695059(3) 0.373588(2) 0.00880(1) Uani 1 1 d .
C1 C 0.33597(15) 0.80706(8) 0.45172(7) 0.01162(18) Uani 1 1 d .
C2 C 0.46981(15) 0.79724(8) 0.52025(7) 0.01348(19) Uani 1 1 d .
C3 C 0.50879(16) 0.86480(10) 0.58113(8) 0.0170(2) Uani 1 1 d .
H3 H 0.5996 0.8554 0.6267 0.020 Uiso 1 1 calc R
C4 C 0.41504(17) 0.94576(9) 0.57518(8) 0.0176(2) Uani 1 1 d .
H4 H 0.4400 0.9929 0.6159 0.021 Uiso 1 1 calc R
C5 C 0.28307(16) 0.95578(8) 0.50749(7) 0.0144(2) Uani 1 1 d .
C6 C 0.24116(16) 0.88896(8) 0.44628(7) 0.0137(2) Uani 1 1 d .
H6 H 0.1493 0.8987 0.4013 0.016 Uiso 1 1 calc R
C7 C 0.56467(16) 0.70764(9) 0.52587(8) 0.0147(2) Uani 1 1 d .
O1 O 0.50905(11) 0.65086(6) 0.46477(5) 0.01413(15) Uani 1 1 d .
O2 O 0.68056(14) 0.68785(8) 0.58322(7) 0.0239(2) Uani 1 1 d .
N1 N 0.18304(15) 1.04210(8) 0.50033(7) 0.0171(2) Uani 1 1 d .
O3 O 0.20946(15) 1.09653(8) 0.55824(7) 0.0276(2) Uani 1 1 d .
O4 O 0.07836(14) 1.05550(7) 0.43691(6) 0.0239(2) Uani 1 1 d .
S1 S 0.13126(4) 0.62569(2) 0.441941(18) 0.01320(5) Uani 1 1 d .
O5 O -0.01441(13) 0.57883(8) 0.39002(6) 0.0247(2) Uani 1 1 d .
C8 C 0.0521(2) 0.69879(11) 0.50994(11) 0.0268(3) Uani 1 1 d .
H8A H -0.0141 0.7493 0.4790 0.040 Uiso 1 1 calc R
H8B H 0.1452 0.7256 0.5505 0.040 Uiso 1 1 calc R
H8C H -0.0182 0.6618 0.5378 0.040 Uiso 1 1 calc R
C9 C 0.24054(19) 0.54113(11) 0.51104(10) 0.0265(3) Uani 1 1 d .
H9A H 0.1666 0.5156 0.5437 0.040 Uiso 1 1 calc R
H9B H 0.3372 0.5705 0.5473 0.040 Uiso 1 1 calc R
H9C H 0.2782 0.4906 0.4804 0.040 Uiso 1 1 calc R
C10 C 0.41658(14) 0.63316(8) 0.27706(7) 0.01149(18) Uani 1 1 d .
C11 C 0.42773(15) 0.73439(8) 0.27676(7) 0.01193(19) Uani 1 1 d .
C12 C 0.25980(15) 0.76966(8) 0.25712(7) 0.01250(19) Uani 1 1 d .
C13 C 0.14778(15) 0.69224(8) 0.24962(7) 0.01231(19) Uani 1 1 d .
C14 C 0.24651(15) 0.60676(8) 0.26000(7) 0.01200(19) Uani 1 1 d .
C15 C 0.56323(16) 0.56925(9) 0.29736(8) 0.0173(2) Uani 1 1 d .
H15A H 0.5257 0.5061 0.3068 0.026 Uiso 1 1 calc R
H15B H 0.6411 0.5916 0.3468 0.026 Uiso 1 1 calc R
H15C H 0.6192 0.5681 0.2519 0.026 Uiso 1 1 calc R
C16 C 0.58383(17) 0.78989(10) 0.28414(9) 0.0191(2) Uani 1 1 d .
H16A H 0.6109 0.7944 0.2305 0.029 Uiso 1 1 calc R
H16B H 0.6754 0.7589 0.3226 0.029 Uiso 1 1 calc R
H16C H 0.5676 0.8527 0.3042 0.029 Uiso 1 1 calc R
C17 C 0.21096(19) 0.86988(9) 0.24295(9) 0.0200(2) Uani 1 1 d .
H17A H 0.2184 0.8881 0.1877 0.030 Uiso 1 1 calc R
H17B H 0.2862 0.9090 0.2830 0.030 Uiso 1 1 calc R
H17C H 0.0963 0.8783 0.2488 0.030 Uiso 1 1 calc R
C18 C -0.03779(16) 0.69709(10) 0.22427(8) 0.0196(2) Uani 1 1 d .
H18A H -0.0758 0.7572 0.2411 0.029 Uiso 1 1 calc R
H18B H -0.0861 0.6462 0.2503 0.029 Uiso 1 1 calc R
H18C H -0.0732 0.6910 0.1648 0.029 Uiso 1 1 calc R
C19 C 0.17757(18) 0.50985(9) 0.25168(9) 0.0190(2) Uani 1 1 d .
H19A H 0.1632 0.4889 0.1950 0.029 Uiso 1 1 calc R
H19B H 0.0696 0.5092 0.2667 0.029 Uiso 1 1 calc R
H19C H 0.2548 0.4678 0.2879 0.029 Uiso 1 1 calc R

loop_
_atom_site_aniso_label
_atom_site_aniso_U_11
_atom_site_aniso_U_22
_atom_site_aniso_U_33
_atom_site_aniso_U_23
_atom_site_aniso_U_13
_atom_site_aniso_U_12
Ir1 0.00803(2) 0.00973(2) 0.00865(2) -0.00008(1) 0.00194(1) -0.00040(1)
C1 0.0124(5) 0.0130(4) 0.0096(4) -0.0004(4) 0.0030(4) -0.0015(4)
C2 0.0123(5) 0.0160(5) 0.0119(4) -0.0012(4) 0.0024(4) -0.0008(4)
C3 0.0152(5) 0.0218(6) 0.0125(5) -0.0032(4) -0.0001(4) -0.0007(4)
C4 0.0198(6) 0.0183(5) 0.0140(5) -0.0055(4) 0.0022(4) -0.0021(4)
C5 0.0169(5) 0.0130(5) 0.0138(5) -0.0020(4) 0.0044(4) -0.0004(4)
C6 0.0154(5) 0.0137(5) 0.0119(4) -0.0011(4) 0.0029(4) -0.0006(4)
C7 0.0123(5) 0.0187(5) 0.0124(5) -0.0012(4) 0.0017(4) 0.0001(4)
O1 0.0128(4) 0.0157(4) 0.0124(4) -0.0005(3) -0.0002(3) 0.0019(3)
O2 0.0198(5) 0.0287(5) 0.0183(4) -0.0027(4) -0.0055(4) 0.0066(4)
N1 0.0212(5) 0.0144(4) 0.0162(5) -0.0024(4) 0.0050(4) -0.0007(4)
O3 0.0353(6) 0.0203(5) 0.0247(5) -0.0103(4) 0.0019(4) 0.0038(4)
O4 0.0299(6) 0.0194(4) 0.0198(4) -0.0004(4) 0.0007(4) 0.0059(4)
S1 0.01225(12) 0.01562(12) 0.01250(11) 0.00201(10) 0.00443(9) -0.00169(10)
O5 0.0191(5) 0.0357(6) 0.0193(4) 0.0010(4) 0.0040(4) -0.0145(4)
C8 0.0306(8) 0.0250(7) 0.0325(8) -0.0022(6) 0.0230(7) -0.0015(6)
C9 0.0208(7) 0.0287(7) 0.0308(7) 0.0173(6) 0.0076(6) 0.0019(5)
C10 0.0108(5) 0.0135(5) 0.0103(4) -0.0009(4) 0.0026(4) 0.0014(4)
C11 0.0121(5) 0.0129(5) 0.0116(4) 0.0000(4) 0.0045(4) -0.0013(4)
C12 0.0154(5) 0.0125(5) 0.0098(4) 0.0009(4) 0.0032(4) 0.0008(4)
C13 0.0101(5) 0.0159(5) 0.0103(4) 0.0000(4) 0.0011(4) 0.0005(4)
C14 0.0126(5) 0.0120(4) 0.0112(4) -0.0014(4) 0.0023(4) -0.0005(4)
C15 0.0150(5) 0.0204(6) 0.0164(5) 0.0007(4) 0.0038(4) 0.0068(4)
C16 0.0169(6) 0.0210(6) 0.0211(6) -0.0032(5) 0.0079(5) -0.0080(4)
C17 0.0280(7) 0.0135(5) 0.0197(6) 0.0046(4) 0.0076(5) 0.0053(5)
C18 0.0101(5) 0.0295(7) 0.0178(5) 0.0001(5) 0.0001(4) 0.0017(5)
C19 0.0217(6) 0.0146(5) 0.0208(6) -0.0042(4) 0.0049(5) -0.0055(4)

loop_
_atom_type_symbol
_atom_type_description
_atom_type_scat_dispersion_real
_atom_type_scat_dispersion_imag
_atom_type_scat_source
C C 0.0033 0.0016 'International Tables Vol C Tables 4.2.6.8 and 6.1.1.4'
H H 0.0000 0.0000 'International Tables Vol C Tables 4.2.6.8 and 6.1.1.4'
Ir Ir -1.4442 7.9887 'International Tables Vol C Tables 4.2.6.8 and 6.1.1.4'
N N 0.0061 0.0033 'International Tables Vol C Tables 4.2.6.8 and 6.1.1.4'
O O 0.0106 0.0060 'International Tables Vol C Tables 4.2.6.8 and 6.1.1.4'
S S 0.1246 0.1234 'International Tables Vol C Tables 4.2.6.8 and 6.1.1.4'

loop_
_geom_angle_atom_site_label_1
_geom_angle_atom_site_label_2
_geom_angle_atom_site_label_3
_geom_angle
C1 Ir1 O1 79.02(4)
C1 Ir1 C11 105.77(5)
O1 Ir1 C11 101.69(4)
C1 Ir1 C12 99.40(4)
O1 Ir1 C12 138.89(4)
C11 Ir1 C12 38.57(5)
C1 Ir1 C13 125.45(5)
O1 Ir1 C13 153.49(4)
C11 Ir1 C13 64.45(5)
C12 Ir1 C13 38.09(5)
C1 Ir1 C10 140.69(5)
O1 Ir1 C10 91.46(4)
C11 Ir1 C10 38.62(4)
C12 Ir1 C10 63.69(4)
C13 Ir1 C10 63.37(4)
C1 Ir1 C14 162.50(4)
O1 Ir1 C14 115.94(4)
C11 Ir1 C14 63.76(4)
C12 Ir1 C14 63.50(4)
C13 Ir1 C14 38.27(4)
C10 Ir1 C14 36.97(4)
C1 Ir1 S1 90.67(3)
O1 Ir1 S1 89.43(3)
C11 Ir1 S1 161.55(3)
C12 Ir1 S1 131.63(3)
C13 Ir1 S1 99.32(3)
C10 Ir1 S1 127.63(3)
C14 Ir1 S1 98.19(3)
C6 C1 C2 117.25(11)
C6 C1 Ir1 129.08(9)
C2 C1 Ir1 113.66(8)
C3 C2 C1 122.59(11)
C3 C2 C7 121.39(11)
C1 C2 C7 115.98(10)
C4 C3 C2 119.85(12)
C4 C3 H3 120.1
C2 C3 H3 120.1
C3 C4 C5 117.70(11)
C3 C4 H4 121.1
C5 C4 H4 121.1
C6 C5 C4 123.43(12)
C6 C5 N1 118.46(11)
C4 C5 N1 118.11(11)
C5 C6 C1 119.17(11)
C5 C6 H6 120.4
C1 C6 H6 120.4
O2 C7 O1 123.01(12)
O2 C7 C2 123.41(11)
O1 C7 C2 113.55(11)
C7 O1 Ir1 117.78(8)
O4 N1 O3 123.64(12)
O4 N1 C5 118.15(11)
O3 N1 C5 118.21(11)
O5 S1 C9 107.47(8)
O5 S1 C8 106.20(8)
C9 S1 C8 100.70(8)
O5 S1 Ir1 115.19(4)
C9 S1 Ir1 110.05(5)
C8 S1 Ir1 115.99(5)
S1 C8 H8A 109.5
S1 C8 H8B 109.5
H8A C8 H8B 109.5
S1 C8 H8C 109.5
H8A C8 H8C 109.5
H8B C8 H8C 109.5
S1 C9 H9A 109.5
S1 C9 H9B 109.5
H9A C9 H9B 109.5
S1 C9 H9C 109.5
H9A C9 H9C 109.5
H9B C9 H9C 109.5
C14 C10 C11 109.03(10)
C14 C10 C15 126.55(11)
C11 C10 C15 124.32(11)
C14 C10 Ir1 72.74(7)
C11 C10 Ir1 68.95(6)
C15 C10 Ir1 121.53(8)
C12 C11 C10 107.00(10)
C12 C11 C16 126.73(11)
C10 C11 C16 125.78(11)
C12 C11 Ir1 71.31(6)
C10 C11 Ir1 72.44(6)
C16 C11 Ir1 127.69(9)
C13 C12 C11 108.46(10)
C13 C12 C17 125.80(11)
C11 C12 C17 125.68(11)
C13 C12 Ir1 71.25(7)
C11 C12 Ir1 70.12(6)
C17 C12 Ir1 126.69(8)
C12 C13 C14 107.94(10)
C12 C13 C18 126.04(11)
C14 C13 C18 125.52(11)
C12 C13 Ir1 70.66(7)
C14 C13 Ir1 72.92(6)
C18 C13 Ir1 128.33(9)
C10 C14 C13 107.47(10)
C10 C14 C19 127.19(11)
C13 C14 C19 125.32(11)
C10 C14 Ir1 70.29(6)
C13 C14 Ir1 68.82(6)
C19 C14 Ir1 127.33(9)
C10 C15 H15A 109.5
C10 C15 H15B 109.5
H15A C15 H15B 109.5
C10 C15 H15C 109.5
H15A C15 H15C 109.5
H15B C15 H15C 109.5
C11 C16 H16A 109.5
C11 C16 H16B 109.5
H16A C16 H16B 109.5
C11 C16 H16C 109.5
H16A C16 H16C 109.5
H16B C16 H16C 109.5
C12 C17 H17A 109.5
C12 C17 H17B 109.5
H17A C17 H17B 109.5
C12 C17 H17C 109.5
H17A C17 H17C 109.5
H17B C17 H17C 109.5
C13 C18 H18A 109.5
C13 C18 H18B 109.5
H18A C18 H18B 109.5
C13 C18 H18C 109.5
H18A C18 H18C 109.5
H18B C18 H18C 109.5
C14 C19 H19A 109.5
C14 C19 H19B 109.5
H19A C19 H19B 109.5
C14 C19 H19C 109.5
H19A C19 H19C 109.5
H19B C19 H19C 109.5

loop_
_geom_bond_atom_site_label_1
_geom_bond_atom_site_label_2
_geom_bond_distance
Ir1 C1 2.0518(12)
Ir1 O1 2.0882(9)
Ir1 C11 2.1708(12)
Ir1 C12 2.1866(12)
Ir1 C13 2.1943(12)
Ir1 C10 2.2177(11)
Ir1 C14 2.2495(12)
Ir1 S1 2.2732(4)
C1 C6 1.4002(17)
C1 C2 1.4082(17)
C2 C3 1.3914(17)
C2 C7 1.4937(18)
C3 C4 1.3837(19)
C3 H3 0.9500
C4 C5 1.3901(18)
C4 H4 0.9500
C5 C6 1.3896(17)
C5 N1 1.4749(17)
C6 H6 0.9500
C7 O2 1.2252(16)
C7 O1 1.3080(15)
N1 O4 1.2237(15)
N1 O3 1.2272(15)
S1 O5 1.4743(11)
S1 C9 1.7740(15)
S1 C8 1.7811(15)
C8 H8A 0.9800
C8 H8B 0.9800
C8 H8C 0.9800
C9 H9A 0.9800
C9 H9B 0.9800
C9 H9C 0.9800
C10 C14 1.4167(17)
C10 C11 1.4517(17)
C10 C15 1.4919(17)
C11 C12 1.4393(17)
C11 C16 1.4932(17)
C12 C13 1.4295(17)
C12 C17 1.4939(17)
C13 C14 1.4576(17)
C13 C18 1.4928(18)
C14 C19 1.4932(17)
C15 H15A 0.9800
C15 H15B 0.9800
C15 H15C 0.9800
C16 H16A 0.9800
C16 H16B 0.9800
C16 H16C 0.9800
C17 H17A 0.9800
C17 H17B 0.9800
C17 H17C 0.9800
C18 H18A 0.9800
C18 H18B 0.9800
C18 H18C 0.9800
C19 H19A 0.9800
C19 H19B 0.9800
C19 H19C 0.9800

loop_
_geom_torsion_atom_site_label_1
_geom_torsion_atom_site_label_2
_geom_torsion_atom_site_label_3
_geom_torsion_atom_site_label_4
_geom_torsion
O1 Ir1 C1 C6 -177.84(12)
C11 Ir1 C1 C6 82.97(12)
C12 Ir1 C1 C6 43.92(12)
C13 Ir1 C1 C6 13.40(13)
C10 Ir1 C1 C6 103.46(12)
C14 Ir1 C1 C6 32.2(2)
S1 Ir1 C1 C6 -88.56(11)
O1 Ir1 C1 C2 1.20(8)
C11 Ir1 C1 C2 -98.00(9)
C12 Ir1 C1 C2 -137.04(9)
C13 Ir1 C1 C2 -167.56(8)
C10 Ir1 C1 C2 -77.50(11)
C14 Ir1 C1 C2 -148.80(13)
S1 Ir1 C1 C2 90.48(9)
C6 C1 C2 C3 0.22(18)
Ir1 C1 C2 C3 -178.94(10)
C6 C1 C2 C7 177.84(11)
Ir1 C1 C2 C7 -1.32(14)
C1 C2 C3 C4 -0.5(2)
C7 C2 C3 C4 -178.02(12)
C2 C3 C4 C5 0.3(2)
C3 C4 C5 C6 0.1(2)
C3 C4 C5 N1 -179.63(12)
C4 C5 C6 C1 -0.41(19)
N1 C5 C6 C1 179.33(11)
C2 C1 C6 C5 0.24(17)
Ir1 C1 C6 C5 179.25(9)
C3 C2 C7 O2 0.1(2)
C1 C2 C7 O2 -177.55(13)
C3 C2 C7 O1 178.18(12)
C1 C2 C7 O1 0.53(16)
O2 C7 O1 Ir1 178.62(11)
C2 C7 O1 Ir1 0.54(14)
C1 Ir1 O1 C7 -0.98(9)
C11 Ir1 O1 C7 103.05(9)
C12 Ir1 O1 C7 90.78(10)
C13 Ir1 O1 C7 158.17(10)
C10 Ir1 O1 C7 140.60(9)
C14 Ir1 O1 C7 169.39(9)
S1 Ir1 O1 C7 -91.78(9)
C6 C5 N1 O4 -7.32(18)
C4 C5 N1 O4 172.44(13)
C6 C5 N1 O3 172.74(12)
C4 C5 N1 O3 -7.50(18)
C1 Ir1 S1 O5 139.66(7)
O1 Ir1 S1 O5 -141.33(6)
C11 Ir1 S1 O5 -13.70(12)
C12 Ir1 S1 O5 36.43(7)
C13 Ir1 S1 O5 13.53(7)
C10 Ir1 S1 O5 -49.93(7)
C14 Ir1 S1 O5 -25.20(6)
C1 Ir1 S1 C9 -98.68(7)
O1 Ir1 S1 C9 -19.67(7)
C11 Ir1 S1 C9 107.95(12)
C12 Ir1 S1 C9 158.08(8)
C13 Ir1 S1 C9 135.18(7)
C10 Ir1 S1 C9 71.73(8)
C14 Ir1 S1 C9 96.46(7)
C1 Ir1 S1 C8 14.75(8)
O1 Ir1 S1 C8 93.76(7)
C11 Ir1 S1 C8 -138.61(12)
C12 Ir1 S1 C8 -88.48(8)
C13 Ir1 S1 C8 -111.38(8)
C10 Ir1 S1 C8 -174.84(8)
C14 Ir1 S1 C8 -150.10(8)
C1 Ir1 C10 C14 -151.73(7)
O1 Ir1 C10 C14 133.92(7)
C11 Ir1 C10 C14 -119.04(10)
C12 Ir1 C10 C14 -80.16(7)
C13 Ir1 C10 C14 -37.41(7)
S1 Ir1 C10 C14 43.52(8)
C1 Ir1 C10 C11 -32.68(10)
O1 Ir1 C10 C11 -107.04(7)
C12 Ir1 C10 C11 38.88(7)
C13 Ir1 C10 C11 81.63(7)
C14 Ir1 C10 C11 119.04(10)
S1 Ir1 C10 C11 162.56(5)
C1 Ir1 C10 C15 85.52(12)
O1 Ir1 C10 C15 11.17(10)
C11 Ir1 C10 C15 118.21(13)
C12 Ir1 C10 C15 157.09(11)
C13 Ir1 C10 C15 -160.16(11)
C14 Ir1 C10 C15 -122.75(13)
S1 Ir1 C10 C15 -79.23(10)
C14 C10 C11 C12 -1.35(13)
C15 C10 C11 C12 -177.94(11)
Ir1 C10 C11 C12 -63.37(8)
C14 C10 C11 C16 -173.76(11)
C15 C10 C11 C16 9.66(19)
Ir1 C10 C11 C16 124.22(12)
C14 C10 C11 Ir1 62.02(8)
C15 C10 C11 Ir1 -114.57(11)
C1 Ir1 C11 C12 -85.30(7)
O1 Ir1 C11 C12 -167.04(6)
C13 Ir1 C11 C12 36.90(7)
C10 Ir1 C11 C12 115.52(9)
C14 Ir1 C11 C12 79.63(7)
S1 Ir1 C11 C12 66.93(13)
C1 Ir1 C11 C10 159.18(7)
O1 Ir1 C11 C10 77.44(7)
C12 Ir1 C11 C10 -115.52(10)
C13 Ir1 C11 C10 -78.62(7)
C14 Ir1 C11 C10 -35.89(6)
S1 Ir1 C11 C10 -48.59(14)
C1 Ir1 C11 C16 37.14(12)
O1 Ir1 C11 C16 -44.59(12)
C12 Ir1 C11 C16 122.45(14)
C13 Ir1 C11 C16 159.35(13)
C10 Ir1 C11 C16 -122.03(14)
C14 Ir1 C11 C16 -157.92(13)
S1 Ir1 C11 C16 -170.62(8)
C10 C11 C12 C13 2.88(13)
C16 C11 C12 C13 175.19(11)
Ir1 C11 C12 C13 -61.24(8)
C10 C11 C12 C17 -174.38(11)
C16 C11 C12 C17 -2.06(19)
Ir1 C11 C12 C17 121.50(12)
C10 C11 C12 Ir1 64.12(8)
C16 C11 C12 Ir1 -123.57(12)
C1 Ir1 C12 C13 -137.88(7)
O1 Ir1 C12 C13 138.09(7)
C11 Ir1 C12 C13 118.58(10)
C10 Ir1 C12 C13 79.65(7)
C14 Ir1 C12 C13 38.19(7)
S1 Ir1 C12 C13 -38.50(8)
C1 Ir1 C12 C11 103.54(7)
O1 Ir1 C12 C11 19.51(10)
C13 Ir1 C12 C11 -118.58(10)
C10 Ir1 C12 C11 -38.92(7)
C14 Ir1 C12 C11 -80.39(7)
S1 Ir1 C12 C11 -157.07(5)
C1 Ir1 C12 C17 -16.72(12)
O1 Ir1 C12 C17 -100.76(12)
C11 Ir1 C12 C17 -120.27(14)
C13 Ir1 C12 C17 121.16(14)
C10 Ir1 C12 C17 -159.19(13)
C14 Ir1 C12 C17 159.35(13)
S1 Ir1 C12 C17 82.66(12)
C11 C12 C13 C14 -3.31(13)
C17 C12 C13 C14 173.94(11)
Ir1 C12 C13 C14 -63.84(8)
C11 C12 C13 C18 -175.59(11)
C17 C12 C13 C18 1.67(19)
Ir1 C12 C13 C18 123.88(12)
C11 C12 C13 Ir1 60.53(8)
C17 C12 C13 Ir1 -122.22(12)
C1 Ir1 C13 C12 54.31(9)
O1 Ir1 C13 C12 -100.29(10)
C11 Ir1 C13 C12 -37.37(7)
C10 Ir1 C13 C12 -80.55(7)
C14 Ir1 C13 C12 -116.70(10)
S1 Ir1 C13 C12 151.87(6)
C1 Ir1 C13 C14 171.02(7)
O1 Ir1 C13 C14 16.42(13)
C11 Ir1 C13 C14 79.34(7)
C12 Ir1 C13 C14 116.70(10)
C10 Ir1 C13 C14 36.15(7)
S1 Ir1 C13 C14 -91.43(6)
C1 Ir1 C13 C18 -66.85(13)
O1 Ir1 C13 C18 138.55(11)
C11 Ir1 C13 C18 -158.53(13)
C12 Ir1 C13 C18 -121.17(14)
C10 Ir1 C13 C18 158.28(13)
C14 Ir1 C13 C18 122.13(14)
S1 Ir1 C13 C18 30.70(11)
C11 C10 C14 C13 -0.67(13)
C15 C10 C14 C13 175.83(11)
Ir1 C10 C14 C13 58.99(8)
C11 C10 C14 C19 177.87(11)
C15 C10 C14 C19 -5.6(2)
Ir1 C10 C14 C19 -122.47(12)
C11 C10 C14 Ir1 -59.66(8)
C15 C10 C14 Ir1 116.83(12)
C12 C13 C14 C10 2.45(13)
C18 C13 C14 C10 174.78(11)
Ir1 C13 C14 C10 -59.93(8)
C12 C13 C14 C19 -176.12(11)
C18 C13 C14 C19 -3.79(19)
Ir1 C13 C14 C19 121.50(12)
C12 C13 C14 Ir1 62.38(8)
C18 C13 C14 Ir1 -125.29(12)
C1 Ir1 C14 C10 93.72(16)
O1 Ir1 C14 C10 -53.20(8)
C11 Ir1 C14 C10 37.47(7)
C12 Ir1 C14 C10 80.73(7)
C13 Ir1 C14 C10 118.74(10)
S1 Ir1 C14 C10 -146.57(6)
C1 Ir1 C14 C13 -25.02(18)
O1 Ir1 C14 C13 -171.94(6)
C11 Ir1 C14 C13 -81.27(7)
C12 Ir1 C14 C13 -38.01(7)
C10 Ir1 C14 C13 -118.74(10)
S1 Ir1 C14 C13 94.70(6)
C1 Ir1 C14 C19 -143.98(14)
O1 Ir1 C14 C19 69.10(12)
C11 Ir1 C14 C19 159.77(12)
C12 Ir1 C14 C19 -156.97(12)
C13 Ir1 C14 C19 -118.96(14)
C10 Ir1 C14 C19 122.30(14)
S1 Ir1 C14 C19 -24.26(11)
